data_7008107
loop_
_publ_author_name
'Cowley, Andrew R.'
'Dilworth, Jonathan R.'
'Nairn, Alison K.'
'Robbie, Alasdair J.'

_publ_section_title
;
 Preparation and characterization of diarylphosphazene and
 diarylphosphinohydrazide complexes of titanium, tungsten and ruthenium
 and phosphorylketimido complexes of rhenium.
;
_journal_issue 4
_journal_name_full 'Dalton transactions (Cambridge, England : 2003)'
_journal_page_first 680
_journal_page_last 693
_journal_paper_doi 10.1039/b417068g
_journal_year 2005
_chemical_compound_source
;
synthesis as described
;
_chemical_formula_moiety ' C27 H35 Cl N2 P Ru, B F4, C H2 Cl2 '
_chemical_formula_sum 'C28 H37 B Cl3 F4 N2 P Ru'
_chemical_formula_weight 726.82
_chemical_name_systematic
;
?
;
_space_group_IT_number 15
_symmetry_cell_setting monoclinic
_symmetry_space_group_name_Hall '-C 2yc'
_symmetry_space_group_name_H-M 'C 1 2/c 1'
_atom_sites_solution_hydrogens geom
_atom_sites_solution_primary direct
_cell_angle_alpha 90
_cell_angle_beta 121.4595(7)
_cell_angle_gamma 90
_cell_formula_units_Z 8
_cell_length_a 29.8867(4)
_cell_length_b 10.3937(2)
_cell_length_c 23.4925(4)
_cell_measurement_reflns_used 31308
_cell_measurement_temperature 150
_cell_measurement_theta_max 28
_cell_measurement_theta_min 5
_cell_volume 6224.88(19)
_computing_cell_refinement
;
KappaCCD software 'DENZO' (Otwinowski & Minor, 1996)
;
_computing_data_collection
;
KappaCCD software 'Collect' (Nonius, 2000)
;
_computing_data_reduction
;
KappaCCD software 'DENZO' (Otwinowski & Minor, 1996)
;
_computing_publication_material
;
CRYSTALS (Watkin et al, 2001)
;
_computing_structure_refinement
;
CRYSTALS (Watkin et al, 2001)
;
_computing_structure_solution 'SIR92 (Giacovazzo et al, 1992)'
_diffrn_ambient_temperature 150
_diffrn_measured_fraction_theta_full 0.999
_diffrn_measured_fraction_theta_max 0.999
_diffrn_measurement_device_type
;
Nonius KappaCCD
;
_diffrn_measurement_method \w
_diffrn_radiation_monochromator graphite
_diffrn_radiation_type 'Mo K\a'
_diffrn_radiation_wavelength 0.71073
_diffrn_reflns_av_R_equivalents 0.055
_diffrn_reflns_limit_h_max 38
_diffrn_reflns_limit_h_min -38
_diffrn_reflns_limit_k_max 13
_diffrn_reflns_limit_k_min -13
_diffrn_reflns_limit_l_max 30
_diffrn_reflns_limit_l_min -30
_diffrn_reflns_number 31308
_diffrn_reflns_theta_full 27.474
_diffrn_reflns_theta_max 27.474
_diffrn_reflns_theta_min 5.111
_diffrn_standards_decay_% 0.00
_diffrn_standards_interval_count 0
_diffrn_standards_interval_time 0
_diffrn_standards_number 0
_exptl_absorpt_coefficient_mu 0.859
_exptl_absorpt_correction_T_max 0.89
_exptl_absorpt_correction_T_min 0.76
_exptl_absorpt_correction_type multi-scan
_exptl_absorpt_process_details
;
Denzo/Scalepack (Otwinowski & Minor, 1996)
;
_exptl_crystal_colour ' orange '
_exptl_crystal_density_diffrn 1.551
_exptl_crystal_description ' prism '
_exptl_crystal_F_000 2960
_exptl_crystal_size_max 0.32
_exptl_crystal_size_mid 0.14
_exptl_crystal_size_min 0.14
_refine_diff_density_max 1.06
_refine_diff_density_min -0.66
_refine_ls_extinction_method None
_refine_ls_goodness_of_fit_ref 1.1179
_refine_ls_hydrogen_treatment mixed
_refine_ls_matrix_type full
_refine_ls_number_parameters 431
_refine_ls_number_reflns 4437
_refine_ls_number_restraints 36
_refine_ls_R_factor_all 0.0690
_refine_ls_R_factor_gt 0.0359
_refine_ls_shift/su_max 0.008515
_refine_ls_structure_factor_coef F
_refine_ls_weighting_details
;
Method, part 1, Chebychev polynomial, (Watkin, 1994, Prince, 1982)
[weight] = 1.0/[A~0~*T~0~(x)+A~1~*T~1~(x) ... +A~n-1~]*T~n-1~(x)]
where A~i~ are the Chebychev coefficients listed below and x= Fcalc/Fmax
Method = Robust Weighting (Prince, 1982)
W = [weight] * [1-(deltaF/6*sigmaF)^2^]^2^
A~i~ are:
0.409 0.185 0.160
;
_refine_ls_weighting_scheme calc
_refine_ls_wR_factor_all 0.0743
_refine_ls_wR_factor_gt 0.0409
_refine_ls_wR_factor_ref 0.0409
_reflns_limit_h_max 33
_reflns_limit_h_min -38
_reflns_limit_k_max 13
_reflns_limit_k_min 0
_reflns_limit_l_max 30
_reflns_limit_l_min 0
_reflns_number_gt 4437
_reflns_number_total 7077
_reflns_threshold_expression I>3.00u(I)
_cod_data_source_file b417068g.txt
_cod_data_source_block ARC1008
_cod_depositor_comments
;
The following automatic conversions were performed:
'_symmetry_cell_setting' value 'Monoclinic' changed to 'monoclinic'
according to '/home/adriana/struct/CIF-dictionaries/cif_core.dic'
dictionary named 'cif_core.dic' version 2.4.1 from 2010-06-29.

Automatic conversion script
Id: cif_fix_enum 1555 2011-01-17 13:19:09Z saulius 

The following automatic conversions were performed:
'_atom_site_refinement_disorder_assembly' tag replaced with
'_atom_site_disorder_assembly'.

'_atom_site_refinement_disorder_group'
tag replaced with '_atom_site_disorder_group'.

Automatic conversion script
Id: cif_correct_tags 1440 2010-10-19 06:21:57Z saulius 
;
_cod_original_sg_symbol_H-M 'C 1 2/c 1 '
_cod_original_formula_sum ' C28 H37 B Cl3 F4 N2 P Ru '
_cod_database_code 7008107

loop_
_symmetry_equiv_pos_as_xyz
x,y,z
-x,-y,-z
x+1/2,y+1/2,z
-x+1/2,-y+1/2,-z
-x,y,-z+1/2
x,-y,z+1/2
-x+1/2,y+1/2,-z+1/2
x+1/2,-y+1/2,z+1/2

loop_
_atom_site_label
_atom_site_type_symbol
_atom_site_fract_x
_atom_site_fract_y
_atom_site_fract_z
_atom_site_U_iso_or_equiv
_atom_site_occupancy
_atom_site_adp_type
_atom_site_refinement_flags_posn
_atom_site_refinement_flags_adp
_atom_site_refinement_flags_occupancy
_atom_site_disorder_assembly
_atom_site_disorder_group
Ru1 Ru 0.339479(10) 0.65361(3) 0.299220(14) 0.0203 1.0000 Uani . . . . .
Cl1 Cl 0.25717(3) 0.54507(10) 0.23642(5) 0.0379 1.0000 Uani . . . . .
P1 P 0.32765(3) 0.65724(9) 0.38888(4) 0.0213 1.0000 Uani . . . . .
N1 N 0.35306(14) 0.5098(3) 0.40855(19) 0.0324 1.0000 Uani . . . . .
N2 N 0.37073(11) 0.4793(3) 0.36345(14) 0.0223 1.0000 Uani . . . . .
C1 C 0.42961(13) 0.4719(4) 0.39963(18) 0.0259 1.0000 Uani . . . . .
C2 C 0.45311(14) 0.3629(4) 0.44919(18) 0.0294 1.0000 Uani . . . . .
C3 C 0.43001(15) 0.2335(4) 0.4164(2) 0.0360 1.0000 Uani . . . . .
C4 C 0.37034(16) 0.2401(4) 0.3804(2) 0.0359 1.0000 Uani . . . . .
C5 C 0.34896(14) 0.3506(4) 0.33099(19) 0.0302 1.0000 Uani . . . . .
C6 C 0.36553(14) 0.7662(4) 0.45772(18) 0.0258 1.0000 Uani . . . . .
C7 C 0.40981(14) 0.7245(4) 0.51734(19) 0.0307 1.0000 Uani . . . . .
C8 C 0.43777(15) 0.8115(5) 0.5685(2) 0.0388 1.0000 Uani . . . . .
C9 C 0.42284(17) 0.9388(5) 0.5613(2) 0.0400 1.0000 Uani . . . . .
C10 C 0.37853(18) 0.9818(4) 0.5023(2) 0.0370 1.0000 Uani . . . . .
C11 C 0.34976(15) 0.8950(4) 0.45098(19) 0.0315 1.0000 Uani . . . . .
C12 C 0.26568(12) 0.6564(4) 0.38545(16) 0.0232 1.0000 Uani . . . . .
C13 C 0.2656(3) 0.6586(10) 0.4457(4) 0.0303 0.514(15) Uani . . P 1 1
C14 C 0.2194(3) 0.6603(11) 0.4453(5) 0.0366 0.514(15) Uani . . P 1 1
C63 C 0.2597(3) 0.5758(12) 0.4292(5) 0.0347 0.486(15) Uani . . P 1 2
C64 C 0.2119(4) 0.5772(13) 0.4258(5) 0.0407 0.486(15) Uani . . P 1 2
C15 C 0.17181(15) 0.6600(5) 0.3839(2) 0.0432 1.0000 Uani . . . . .
C16 C 0.1700(4) 0.6654(12) 0.3262(6) 0.0369 0.514(15) Uani . . P 1 1
C17 C 0.2158(4) 0.6667(12) 0.3247(5) 0.0303 0.514(15) Uani . . P 1 1
C66 C 0.1800(5) 0.7333(17) 0.3399(7) 0.0484 0.486(15) Uani . . P 1 2
C67 C 0.2275(4) 0.7307(16) 0.3419(6) 0.0378 0.486(15) Uani . . P 1 2
C18 C 0.32670(17) 0.7190(5) 0.1988(2) 0.0435 1.0000 Uani . U . . .
C19 C 0.31461(16) 0.8170(4) 0.2306(2) 0.0392 1.0000 Uani . . . . .
C20 C 0.35179(16) 0.8592(4) 0.2952(2) 0.0348 1.0000 Uani . . . . .
C21 C 0.40244(15) 0.8045(4) 0.3311(2) 0.0298 1.0000 Uani . . . . .
C22 C 0.41240(14) 0.6998(4) 0.3012(2) 0.0280 1.0000 Uani . . . . .
C23 C 0.37573(16) 0.6579(4) 0.2355(2) 0.0335 1.0000 Uani . . . . .
C24 C 0.2816(4) 0.6967(12) 0.1290(5) 0.0642 0.687(14) Uani . U P 2 1
C25 C 0.2876(4) 0.5686(14) 0.1036(5) 0.0719 0.687(14) Uani . U P 2 1
C26 C 0.2787(4) 0.8055(13) 0.0843(4) 0.0989 0.687(14) Uani . U P 2 1
C74 C 0.2959(8) 0.647(2) 0.1271(9) 0.0460 0.313(14) Uani . U P 2 2
C75 C 0.3033(6) 0.5013(15) 0.1219(7) 0.0317 0.313(14) Uani . U P 2 2
C76 C 0.2414(7) 0.701(2) 0.0941(8) 0.0605 0.313(14) Uani . U P 2 2
C27 C 0.44388(18) 0.8559(5) 0.3978(2) 0.0450 1.0000 Uani . . . . .
B1 B 0.42645(18) 0.3577(5) 0.5916(2) 0.0342 1.0000 Uani . . . . .
F1 F 0.38016(10) 0.3811(3) 0.53294(13) 0.0603 1.0000 Uani . . . . .
F2 F 0.44582(14) 0.2391(3) 0.58688(19) 0.0728 1.0000 Uani . . . . .
F3 F 0.46425(10) 0.4483(3) 0.60048(12) 0.0445 1.0000 Uani . . . . .
F4 F 0.42130(11) 0.3550(3) 0.64577(13) 0.0585 1.0000 Uani . . . . .
C28 C 0.5000 0.8828(7) 0.2500 0.0575 1.0000 Uani S T . . .
Cl2 Cl 0.55034(7) 0.97626(17) 0.25600(10) 0.0809 1.0000 Uani . . . . .
C29 C 0.5000 0.4321(6) 0.2500 0.0400 1.0000 Uani S T . . .
Cl3 Cl 0.54799(5) 0.34015(15) 0.24873(8) 0.0682 1.0000 Uani . . . . .
H1 H 0.362(2) 0.471(5) 0.443(3) 0.047(15) 1.0000 Uiso . . . . .
H11 H 0.4443 0.5547 0.4241 0.0289 1.0000 Uiso . . . . .
H12 H 0.4400 0.4607 0.3658 0.0289 1.0000 Uiso . . . . .
H21 H 0.4919 0.3611 0.4684 0.0332 1.0000 Uiso . . . . .
H22 H 0.4459 0.3776 0.4857 0.0332 1.0000 Uiso . . . . .
H31 H 0.4433 0.1649 0.4513 0.0408 1.0000 Uiso . . . . .
H32 H 0.4407 0.2132 0.3835 0.0408 1.0000 Uiso . . . . .
H41 H 0.3599 0.2526 0.4141 0.0398 1.0000 Uiso . . . . .
H42 H 0.3553 0.1575 0.3560 0.0398 1.0000 Uiso . . . . .
H51 H 0.3583 0.3356 0.2964 0.0337 1.0000 Uiso . . . . .
H52 H 0.3099 0.3527 0.3093 0.0337 1.0000 Uiso . . . . .
H71 H 0.4211 0.6325 0.5228 0.0369 1.0000 Uiso . . . . .
H81 H 0.4692 0.7817 0.6112 0.0449 1.0000 Uiso . . . . .
H91 H 0.4438 1.0009 0.5984 0.0500 1.0000 Uiso . . . . .
H101 H 0.3677 1.0741 0.4972 0.0487 1.0000 Uiso . . . . .
H111 H 0.3176 0.9246 0.4090 0.0391 1.0000 Uiso . . . . .
H131 H 0.2997 0.6589 0.4893 0.0390 0.5137 Uiso . . . 1 1
H141 H 0.2198 0.6617 0.4882 0.0502 0.5137 Uiso . . . 1 1
H631 H 0.2890 0.5191 0.4618 0.0421 0.4863 Uiso . . . 1 2
H641 H 0.2063 0.5165 0.4545 0.0540 0.4863 Uiso . . . 1 2
H151 H 0.1382 0.6556 0.3834 0.0570 1.0000 Uiso . . . . .
H161 H 0.1353 0.6686 0.2834 0.0446 0.5137 Uiso . . . 1 1
H171 H 0.2140 0.6748 0.2811 0.0358 0.5137 Uiso . . . 1 1
H661 H 0.1510 0.7890 0.3062 0.0579 0.4863 Uiso . . . 1 2
H671 H 0.2324 0.7849 0.3104 0.0468 0.4863 Uiso . . . 1 2
H191 H 0.2789 0.8568 0.2065 0.0475 1.0000 Uiso . . . . .
H201 H 0.3422 0.9293 0.3161 0.0475 1.0000 Uiso . . . . .
H221 H 0.4466 0.6533 0.3273 0.0374 1.0000 Uiso . . . . .
H231 H 0.3847 0.5853 0.2153 0.0471 1.0000 Uiso . . . . .
H241 H 0.2481 0.6949 0.1289 0.0734 0.6869 Uiso . . . 2 1
H251 H 0.2573 0.5547 0.0571 0.0839 0.6869 Uiso . . . 2 1
H252 H 0.3210 0.5677 0.1036 0.0839 0.6869 Uiso . . . 2 1
H253 H 0.2883 0.4984 0.1332 0.0839 0.6869 Uiso . . . 2 1
H261 H 0.2486 0.7904 0.0379 0.1067 0.6869 Uiso . . . 2 1
H262 H 0.3120 0.8090 0.0842 0.1067 0.6869 Uiso . . . 2 1
H263 H 0.2735 0.8888 0.1014 0.1067 0.6869 Uiso . . . 2 1
H741 H 0.3131 0.6670 0.1013 0.0524 0.3131 Uiso . . . 2 2
H751 H 0.2814 0.4737 0.0742 0.0393 0.3131 Uiso . . . 2 2
H752 H 0.3410 0.4830 0.1388 0.0393 0.3131 Uiso . . . 2 2
H753 H 0.2922 0.4528 0.1492 0.0393 0.3131 Uiso . . . 2 2
H761 H 0.2194 0.6611 0.0489 0.0668 0.3131 Uiso . . . 2 2
H762 H 0.2426 0.7960 0.0894 0.0668 0.3131 Uiso . . . 2 2
H763 H 0.2259 0.6805 0.1218 0.0668 0.3131 Uiso . . . 2 2
H271 H 0.4647 0.9235 0.3915 0.0566 1.0000 Uiso . . . . .
H272 H 0.4677 0.7842 0.4255 0.0566 1.0000 Uiso . . . . .
H273 H 0.4269 0.8941 0.4210 0.0566 1.0000 Uiso . . . . .
H281 H 0.5144 0.8272 0.2906 0.0603 1.0000 Uiso . . . . .
H291 H 0.5172 0.4876 0.2907 0.0507 1.0000 Uiso . . . . .

loop_
_atom_site_aniso_label
_atom_site_aniso_U_11
_atom_site_aniso_U_22
_atom_site_aniso_U_33
_atom_site_aniso_U_23
_atom_site_aniso_U_13
_atom_site_aniso_U_12
Ru1 0.01687(12) 0.02044(13) 0.02509(14) 0.00103(13) 0.01207(10) 0.00055(13)
Cl1 0.0202(4) 0.0378(5) 0.0426(6) 0.0087(4) 0.0072(4) -0.0058(4)
P1 0.0195(4) 0.0217(4) 0.0262(4) 0.0026(4) 0.0143(3) 0.0022(4)
N1 0.047(2) 0.0269(17) 0.0390(19) 0.0089(15) 0.0330(17) 0.0113(15)
N2 0.0206(14) 0.0211(14) 0.0273(15) -0.0011(12) 0.0140(12) 0.0010(12)
C1 0.0172(15) 0.0256(18) 0.0295(19) 0.0006(15) 0.0084(14) 0.0014(14)
C2 0.0221(16) 0.032(2) 0.0290(18) 0.0028(16) 0.0098(14) 0.0032(16)
C3 0.0299(19) 0.029(2) 0.043(2) 0.0012(18) 0.0147(18) 0.0055(17)
C4 0.033(2) 0.0201(18) 0.046(2) -0.0001(17) 0.0151(18) -0.0006(16)
C5 0.0242(16) 0.0245(17) 0.0355(19) -0.0053(17) 0.0112(15) -0.0056(16)
C6 0.0231(16) 0.0293(19) 0.0283(18) -0.0006(15) 0.0157(15) -0.0014(15)
C7 0.0209(16) 0.041(2) 0.030(2) 0.0030(17) 0.0135(15) 0.0000(16)
C8 0.0271(19) 0.054(3) 0.031(2) 0.0011(19) 0.0122(17) -0.0058(18)
C9 0.039(2) 0.055(3) 0.031(2) -0.013(2) 0.0218(18) -0.018(2)
C10 0.049(2) 0.032(2) 0.041(2) -0.0077(18) 0.031(2) -0.0086(19)
C11 0.034(2) 0.033(2) 0.030(2) -0.0021(17) 0.0191(17) -0.0016(17)
C12 0.0219(15) 0.0252(16) 0.0255(16) 0.0014(16) 0.0145(14) -0.0003(16)
C13 0.036(4) 0.026(5) 0.035(4) -0.001(4) 0.023(3) -0.003(4)
C14 0.043(4) 0.036(6) 0.046(5) 0.000(4) 0.034(4) -0.003(4)
C63 0.023(4) 0.047(8) 0.035(5) 0.015(5) 0.016(4) 0.005(4)
C64 0.038(5) 0.053(8) 0.044(5) 0.009(5) 0.031(4) -0.005(5)
C15 0.0286(19) 0.058(3) 0.056(3) 0.010(2) 0.0309(19) 0.002(2)
C16 0.017(4) 0.033(5) 0.061(6) 0.009(5) 0.021(4) 0.001(4)
C17 0.021(4) 0.039(5) 0.029(4) -0.001(4) 0.012(3) -0.003(4)
C66 0.024(5) 0.063(9) 0.058(7) 0.032(7) 0.021(5) 0.019(6)
C67 0.018(4) 0.069(9) 0.029(5) 0.015(6) 0.015(4) 0.002(5)
C18 0.043(2) 0.059(3) 0.0260(19) 0.0086(19) 0.0168(18) -0.014(2)
C19 0.0305(19) 0.035(2) 0.054(3) 0.0259(19) 0.0227(19) 0.0087(17)
C20 0.037(2) 0.0198(18) 0.062(3) 0.0049(18) 0.036(2) -0.0004(16)
C21 0.0285(18) 0.0302(18) 0.037(2) 0.0002(16) 0.0218(17) -0.0078(15)
C22 0.0228(16) 0.0299(18) 0.041(2) 0.0043(16) 0.0231(16) 0.0000(15)
C23 0.046(2) 0.0330(19) 0.039(2) -0.0054(19) 0.0342(19) -0.009(2)
C24 0.061(5) 0.090(6) 0.032(3) 0.002(4) 0.018(3) -0.020(4)
C25 0.072(6) 0.097(8) 0.041(5) -0.016(5) 0.025(4) -0.035(6)
C26 0.093(6) 0.134(8) 0.039(4) 0.026(5) 0.014(4) -0.023(6)
C74 0.051(6) 0.055(7) 0.025(5) -0.005(5) 0.015(5) 0.011(5)
C75 0.044(7) 0.033(7) 0.021(6) 0.005(5) 0.019(5) 0.009(5)
C76 0.053(8) 0.075(9) 0.039(7) 0.001(7) 0.014(6) -0.003(7)
C27 0.045(2) 0.049(3) 0.047(2) -0.014(2) 0.029(2) -0.027(2)
B1 0.036(2) 0.039(2) 0.029(2) -0.001(2) 0.0183(18) -0.004(2)
F1 0.0348(13) 0.101(2) 0.0364(14) 0.0247(15) 0.0121(11) 0.0016(15)
F2 0.090(2) 0.0420(16) 0.096(3) -0.0060(17) 0.055(2) 0.0071(17)
F3 0.0428(13) 0.0507(15) 0.0449(14) -0.0008(12) 0.0262(12) -0.0088(12)
F4 0.0595(17) 0.088(2) 0.0401(14) 0.0050(15) 0.0343(13) -0.0054(17)
C28 0.068(5) 0.038(4) 0.045(4) 0.0000 0.014(4) 0.0000
Cl2 0.0900(11) 0.0749(10) 0.1044(12) -0.0309(9) 0.0692(11) -0.0169(9)
C29 0.037(3) 0.040(3) 0.049(4) 0.0000 0.027(3) 0.0000
Cl3 0.0445(6) 0.0671(9) 0.0999(11) -0.0064(8) 0.0426(7) 0.0101(7)

loop_
_atom_type_symbol
_atom_type_scat_dispersion_real
_atom_type_scat_dispersion_imag
_atom_type_scat_Cromer_Mann_a1
_atom_type_scat_Cromer_Mann_b1
_atom_type_scat_Cromer_Mann_a2
_atom_type_scat_Cromer_Mann_b2
_atom_type_scat_Cromer_Mann_a3
_atom_type_scat_Cromer_Mann_b3
_atom_type_scat_Cromer_Mann_a4
_atom_type_scat_Cromer_Mann_b4
_atom_type_scat_Cromer_Mann_c
_atom_type_scat_source
'C   ' 0.0033 0.0016 2.3100 20.8439 1.0200 10.2075 1.5886 0.5687 0.8650 51.6512 0.2156 International_Tables_Vol_IV_Table_2.2B
'H   ' 0.0000 0.0000 0.4930 10.5109 0.3229 26.1257 0.1402 3.1424 0.0408 57.7998 0.0030 International_Tables_Vol_IV_Table_2.2B
'B   ' 0.0013 0.0007 2.0545 23.2185 1.3326 1.0210 1.0979 60.3498 0.7068 0.1403 -0.1932 International_Tables_Vol_IV_Table_2.2B
'Cl  ' 0.1484 0.1585 11.4604 0.0104 7.1964 1.1662 6.2556 18.5194 1.6455 47.7784 -9.5574 International_Tables_Vol_IV_Table_2.2B
'F   ' 0.0171 0.0103 3.5392 10.2825 2.6412 4.2944 1.5170 0.2615 1.0243 26.1476 0.2776 International_Tables_Vol_IV_Table_2.2B
'N   ' 0.0061 0.0033 12.2126 0.0057 3.1322 9.8933 2.0125 28.9975 1.1663 0.5826 -11.5290 International_Tables_Vol_IV_Table_2.2B
'P   ' 0.1023 0.0942 6.4345 1.9067 4.1791 27.1570 1.7800 0.5260 1.4908 68.1645 1.1149 International_Tables_Vol_IV_Table_2.2B
'Ru  ' -1.2594 0.8363 19.2674 0.8085 12.9182 8.4347 4.8634 24.7997 1.5676 94.2928 5.3787 International_Tables_Vol_IV_Table_2.2B

loop_
_geom_angle_atom_site_label_1
_geom_angle_site_symmetry_1
_geom_angle_atom_site_label_2
_geom_angle_site_symmetry_2
_geom_angle_atom_site_label_3
_geom_angle_site_symmetry_3
_geom_angle
_geom_angle_publ_flag
C23 . Ru1 . C22 . 36.94(14) yes
C23 . Ru1 . C21 . 66.51(14) yes
C22 . Ru1 . C21 . 36.80(14) yes
C23 . Ru1 . C20 . 78.54(15) yes
C22 . Ru1 . C20 . 66.45(14) yes
C21 . Ru1 . C20 . 37.07(14) yes
C23 . Ru1 . C19 . 65.94(16) yes
C22 . Ru1 . C19 . 78.39(14) yes
C21 . Ru1 . C19 . 66.98(15) yes
C20 . Ru1 . C19 . 37.50(17) yes
C23 . Ru1 . C18 . 35.98(16) yes
C22 . Ru1 . C18 . 65.72(15) yes
C21 . Ru1 . C18 . 78.33(15) yes
C20 . Ru1 . C18 . 66.73(17) yes
C19 . Ru1 . C18 . 36.84(18) yes
C23 . Ru1 . N2 . 106.76(13) yes
C22 . Ru1 . N2 . 95.87(12) yes
C21 . Ru1 . N2 . 110.99(12) yes
C20 . Ru1 . N2 . 143.78(14) yes
C19 . Ru1 . N2 . 172.70(14) yes
C23 . Ru1 . P1 . 163.23(11) yes
C22 . Ru1 . P1 . 126.59(10) yes
C21 . Ru1 . P1 . 100.57(10) yes
C20 . Ru1 . P1 . 97.67(11) yes
C19 . Ru1 . P1 . 120.30(13) yes
C23 . Ru1 . Cl1 . 107.17(11) yes
C22 . Ru1 . Cl1 . 143.33(11) yes
C21 . Ru1 . Cl1 . 160.82(10) yes
C20 . Ru1 . Cl1 . 125.37(11) yes
C19 . Ru1 . Cl1 . 93.84(11) yes
C18 . Ru1 . N2 . 136.51(15) yes
C18 . Ru1 . P1 . 155.87(14) yes
N2 . Ru1 . P1 . 66.75(8) yes
C18 . Ru1 . Cl1 . 86.53(11) yes
N2 . Ru1 . Cl1 . 88.10(8) yes
P1 . Ru1 . Cl1 . 88.43(4) yes
C12 . P1 . C6 . 101.03(16) yes
C12 . P1 . N1 . 108.39(17) yes
C6 . P1 . N1 . 110.25(18) yes
C12 . P1 . Ru1 . 126.77(11) yes
C6 . P1 . Ru1 . 120.22(12) yes
N1 . P1 . Ru1 . 88.48(12) yes
H1 . N1 . N2 . 123(4) no
H1 . N1 . P1 . 127(4) no
N2 . N1 . P1 . 106.7(2) yes
C5 . N2 . C1 . 108.0(3) yes
C5 . N2 . N1 . 109.8(3) yes
C1 . N2 . N1 . 111.4(3) yes
C5 . N2 . Ru1 . 117.5(2) yes
C1 . N2 . Ru1 . 112.2(2) yes
N1 . N2 . Ru1 . 97.67(19) yes
H12 . C1 . H11 . 109.467 no
H12 . C1 . C2 . 108.276 no
H11 . C1 . C2 . 108.276 no
H12 . C1 . N2 . 108.276 no
H11 . C1 . N2 . 108.276 no
C2 . C1 . N2 . 114.2(3) yes
H22 . C2 . H21 . 109.467 no
H22 . C2 . C3 . 108.964 no
H21 . C2 . C3 . 108.964 no
H22 . C2 . C1 . 108.965 no
H21 . C2 . C1 . 108.965 no
C3 . C2 . C1 . 111.5(3) yes
H32 . C3 . H31 . 109.467 no
H32 . C3 . C4 . 109.507 no
H31 . C3 . C4 . 109.507 no
H32 . C3 . C2 . 109.507 no
H31 . C3 . C2 . 109.507 no
C4 . C3 . C2 . 109.3(3) yes
H42 . C4 . H41 . 109.467 no
H42 . C4 . C5 . 109.045 no
H41 . C4 . C5 . 109.045 no
H42 . C4 . C3 . 109.045 no
H41 . C4 . C3 . 109.045 no
C5 . C4 . C3 . 111.2(3) yes
H52 . C5 . H51 . 109.467 no
H52 . C5 . N2 . 108.656 no
H51 . C5 . N2 . 108.656 no
H52 . C5 . C4 . 108.656 no
H51 . C5 . C4 . 108.656 no
N2 . C5 . C4 . 112.7(3) yes
C11 . C6 . C7 . 119.6(4) yes
C11 . C6 . P1 . 118.7(3) yes
C7 . C6 . P1 . 121.6(3) yes
H71 . C7 . C8 . 120.213 no
H71 . C7 . C6 . 120.213 no
C8 . C7 . C6 . 119.6(4) yes
H81 . C8 . C9 . 119.645 no
H81 . C8 . C7 . 119.645 no
C9 . C8 . C7 . 120.7(4) yes
H91 . C9 . C10 . 119.785 no
H91 . C9 . C8 . 119.785 no
C10 . C9 . C8 . 120.4(4) yes
H101 . C10 . C11 . 120.313 no
H101 . C10 . C9 . 120.312 no
C11 . C10 . C9 . 119.4(4) yes
H111 . C11 . C10 . 119.871 no
H111 . C11 . C6 . 119.871 no
C10 . C11 . C6 . 120.3(4) yes
C17 . C12 . C13 . 116.8(5) yes
C17 . C12 . P1 . 123.5(4) yes
C13 . C12 . P1 . 119.4(4) yes
C67 . C12 . C63 . 121.9(6) yes
C67 . C12 . P1 . 118.9(5) yes
C63 . C12 . P1 . 119.2(4) yes
H131 . C13 . C14 . 119.345 no
H131 . C13 . C12 . 119.345 no
C14 . C13 . C12 . 121.3(7) yes
H141 . C14 . C15 . 120.605 no
H141 . C14 . C13 . 120.605 no
C15 . C14 . C13 . 118.8(7) yes
H631 . C63 . C64 . 120.952 no
H631 . C63 . C12 . 120.952 no
C64 . C63 . C12 . 118.1(7) yes
H641 . C64 . C15 . 119.027 no
H641 . C64 . C63 . 119.026 no
C15 . C64 . C63 . 121.9(7) yes
H151 . C15 . C16 . 119.021 no
H151 . C15 . C14 . 119.021 no
C16 . C15 . C14 . 122.0(6) yes
H151 . C15 . C66 . 125.261 no
H151 . C15 . C64 . 118.055 no
C66 . C15 . C64 . 116.3(6) yes
H161 . C16 . C17 . 119.627 no
H161 . C16 . C15 . 119.627 no
C17 . C16 . C15 . 120.7(9) yes
H171 . C17 . C16 . 119.970 no
H171 . C17 . C12 . 119.970 no
C16 . C17 . C12 . 120.1(8) yes
H661 . C66 . C67 . 118.971 no
H661 . C66 . C15 . 118.971 no
C67 . C66 . C15 . 122.1(9) yes
H671 . C67 . C12 . 120.291 no
H671 . C67 . C66 . 120.290 no
C12 . C67 . C66 . 119.4(9) yes
C24 . C18 . C23 . 131.0(7) yes
C24 . C18 . C19 . 110.8(6) yes
C23 . C18 . C19 . 118.2(4) yes
C24 . C18 . Ru1 . 130.7(4) yes
C23 . C18 . Ru1 . 70.9(2) yes
C19 . C18 . Ru1 . 67.7(2) yes
C74 . C18 . C23 . 106.0(8) yes
C74 . C18 . C19 . 135.7(8) yes
C23 . C18 . C19 . 118.2(4) yes
C74 . C18 . Ru1 . 129.4(8) yes
C23 . C18 . Ru1 . 70.9(2) yes
C19 . C18 . Ru1 . 67.7(2) yes
H191 . C19 . C20 . 119.371 no
H191 . C19 . C18 . 119.372 no
C20 . C19 . C18 . 121.3(4) yes
H191 . C19 . Ru1 . 126.125 no
C20 . C19 . Ru1 . 70.9(2) yes
C18 . C19 . Ru1 . 75.4(2) yes
H201 . C20 . C21 . 119.400 no
H201 . C20 . C19 . 119.401 no
C21 . C20 . C19 . 121.2(4) yes
H201 . C20 . Ru1 . 126.495 no
C21 . C20 . Ru1 . 74.5(2) yes
C19 . C20 . Ru1 . 71.6(2) yes
C27 . C21 . C22 . 121.5(4) yes
C27 . C21 . C20 . 121.7(4) yes
C22 . C21 . C20 . 116.8(4) yes
C27 . C21 . Ru1 . 133.3(3) yes
C22 . C21 . Ru1 . 69.8(2) yes
C20 . C21 . Ru1 . 68.5(2) yes
H221 . C22 . C23 . 118.796 no
H221 . C22 . C21 . 118.795 no
C23 . C22 . C21 . 122.4(3) yes
H221 . C22 . Ru1 . 126.149 no
C23 . C22 . Ru1 . 73.5(2) yes
C21 . C22 . Ru1 . 73.5(2) yes
H231 . C23 . C18 . 120.121 no
H231 . C23 . C22 . 120.122 no
C18 . C23 . C22 . 119.8(4) yes
H231 . C23 . Ru1 . 129.688 no
C18 . C23 . Ru1 . 73.1(2) yes
C22 . C23 . Ru1 . 69.53(19) yes
H241 . C24 . C26 . 108.481 no
H241 . C24 . C25 . 107.952 no
C26 . C24 . C25 . 111.1(10) yes
H241 . C24 . C18 . 109.527 no
C26 . C24 . C18 . 109.6(8) yes
C25 . C24 . C18 . 110.1(9) yes
H253 . C25 . H252 . 109.477 no
H253 . C25 . H251 . 109.476 no
H252 . C25 . H251 . 109.476 no
H253 . C25 . C24 . 109.466 no
H252 . C25 . C24 . 109.467 no
H251 . C25 . C24 . 109.466 no
H263 . C26 . H262 . 109.468 no
H263 . C26 . H261 . 109.470 no
H262 . C26 . H261 . 109.480 no
H263 . C26 . C24 . 109.466 no
H262 . C26 . C24 . 109.471 no
H261 . C26 . C24 . 109.472 no
H741 . C74 . C76 . 111.951 no
H741 . C74 . C75 . 90.745 no
C76 . C74 . C75 . 118.9(18) yes
H741 . C74 . C18 . 110.044 no
C76 . C74 . C18 . 104.1(14) yes
C75 . C74 . C18 . 120.4(13) yes
H753 . C75 . H752 . 109.477 no
H753 . C75 . H751 . 109.476 no
H752 . C75 . H751 . 109.476 no
H753 . C75 . C74 . 109.469 no
H752 . C75 . C74 . 109.463 no
H751 . C75 . C74 . 109.466 no
H763 . C76 . H762 . 109.476 no
H763 . C76 . H761 . 109.477 no
H762 . C76 . H761 . 109.475 no
H763 . C76 . C74 . 109.469 no
H762 . C76 . C74 . 109.463 no
H761 . C76 . C74 . 109.466 no
H273 . C27 . H272 . 109.476 no
H273 . C27 . H271 . 109.476 no
H272 . C27 . H271 . 109.476 no
H273 . C27 . C21 . 109.467 no
H272 . C27 . C21 . 109.467 no
H271 . C27 . C21 . 109.467 no
F4 . B1 . F3 . 110.5(4) yes
F4 . B1 . F2 . 108.1(4) yes
F3 . B1 . F2 . 105.8(4) yes
F4 . B1 . F1 . 113.3(4) yes
F3 . B1 . F1 . 110.1(4) yes
F2 . B1 . F1 . 108.7(4) yes
H281 . C28 . Cl2 . 108.879 no
H281 . C28 . Cl2 5_655 108.880 no
Cl2 . C28 . Cl2 5_655 111.8(4) yes
H281 . C28 . H281 5_655 109.467 no
Cl2 . C28 . H281 5_655 108.879 no
Cl2 5_655 C28 . H281 5_655 108.879 no
H291 . C29 . Cl3 . 108.522 no
H291 . C29 . Cl3 5_655 108.522 no
Cl3 . C29 . Cl3 5_655 113.2(4) yes
H291 . C29 . H291 5_655 109.466 no
Cl3 . C29 . H291 5_655 108.522 no
Cl3 5_655 C29 . H291 5_655 108.522 no

loop_
_geom_bond_atom_site_label_1
_geom_bond_site_symmetry_1
_geom_bond_atom_site_label_2
_geom_bond_site_symmetry_2
_geom_bond_distance
_geom_bond_publ_flag
Ru1 . C23 . 2.260(3) yes
Ru1 . C22 . 2.208(3) yes
Ru1 . C21 . 2.256(4) yes
Ru1 . C20 . 2.179(4) yes
Ru1 . C19 . 2.187(4) yes
Ru1 . C18 . 2.288(4) yes
Ru1 . N2 . 2.227(3) yes
Ru1 . P1 . 2.3109(9) yes
Ru1 . Cl1 . 2.3901(9) yes
P1 . C12 . 1.811(3) yes
P1 . C6 . 1.808(4) yes
P1 . N1 . 1.665(3) yes
N1 . H1 . 0.81(5) no
N1 . N2 . 1.444(4) yes
N2 . C5 . 1.508(5) yes
N2 . C1 . 1.505(4) yes
C1 . H12 . 1.000 no
C1 . H11 . 1.000 no
C1 . C2 . 1.510(5) yes
C2 . H22 . 1.000 no
C2 . H21 . 1.000 no
C2 . C3 . 1.524(5) yes
C3 . H32 . 1.000 no
C3 . H31 . 1.000 no
C3 . C4 . 1.525(5) yes
C4 . H42 . 1.000 no
C4 . H41 . 1.000 no
C4 . C5 . 1.517(6) yes
C5 . H52 . 1.000 no
C5 . H51 . 1.000 no
C6 . C11 . 1.401(5) yes
C6 . C7 . 1.402(5) yes
C7 . H71 . 1.000 no
C7 . C8 . 1.383(6) yes
C8 . H81 . 1.000 no
C8 . C9 . 1.378(7) yes
C9 . H91 . 1.000 no
C9 . C10 . 1.399(6) yes
C10 . H101 . 1.000 no
C10 . C11 . 1.387(6) yes
C11 . H111 . 1.000 no
C12 . C17 . 1.432(10) yes
C12 . C13 . 1.417(8) yes
C12 . C67 . 1.314(11) yes
C12 . C63 . 1.408(9) yes
C13 . H131 . 1.000 no
C13 . C14 . 1.375(11) yes
C14 . H141 . 1.000 no
C14 . C15 . 1.402(10) yes
C63 . H631 . 1.000 no
C63 . C64 . 1.389(11) yes
C64 . H641 . 1.000 no
C64 . C15 . 1.384(11) yes
C15 . H151 . 1.000 no
C15 . C16 . 1.328(13) yes
C15 . H151 . 1.000 no
C15 . C66 . 1.404(13) yes
C16 . H161 . 1.000 no
C16 . C17 . 1.388(13) yes
C17 . H171 . 1.000 no
C66 . H661 . 1.000 no
C66 . C67 . 1.395(14) yes
C67 . H671 . 1.000 no
C18 . C24 . 1.500(10) yes
C18 . C23 . 1.405(6) yes
C18 . C19 . 1.417(7) yes
C18 . C74 . 1.62(2) yes
C18 . C23 . 1.405(6) yes
C18 . C19 . 1.417(7) yes
C19 . H191 . 1.000 no
C19 . C20 . 1.403(6) yes
C20 . H201 . 1.000 no
C20 . C21 . 1.412(5) yes
C21 . C27 . 1.499(6) yes
C21 . C22 . 1.410(5) yes
C22 . H221 . 1.000 no
C22 . C23 . 1.417(6) yes
C23 . H231 . 1.000 no
C24 . H241 . 1.000 no
C24 . C26 . 1.515(14) yes
C24 . C25 . 1.508(16) yes
C25 . H253 . 1.000 no
C25 . H252 . 1.000 no
C25 . H251 . 1.000 no
C26 . H263 . 1.000 no
C26 . H262 . 1.000 no
C26 . H261 . 1.000 no
C74 . H741 . 1.000 no
C74 . C76 . 1.50(3) yes
C74 . C75 . 1.55(2) yes
C75 . H753 . 1.000 no
C75 . H752 . 1.000 no
C75 . H751 . 1.000 no
C76 . H763 . 1.000 no
C76 . H762 . 1.000 no
C76 . H761 . 1.000 no
C27 . H273 . 1.000 no
C27 . H272 . 1.000 no
C27 . H271 . 1.000 no
B1 . F4 . 1.360(5) yes
B1 . F3 . 1.400(5) yes
B1 . F2 . 1.390(6) yes
B1 . F1 . 1.372(5) yes
C28 . H281 . 1.000 no
C28 . Cl2 . 1.734(4) yes
C28 . Cl2 5_655 1.734(4) yes
C28 . H281 5_655 1.000 no
C29 . H291 . 1.000 no
C29 . Cl3 . 1.737(4) yes
C29 . Cl3 5_655 1.737(4) yes
C29 . H291 5_655 1.000 no

loop_
_geom_hbond_atom_site_label_D
_geom_hbond_atom_site_label_H
_geom_hbond_atom_site_label_A
_geom_hbond_distance_DH
_geom_hbond_distance_HA
_geom_hbond_distance_DA
_geom_hbond_angle_DHA
_geom_hbond_publ_flag
N1 H1 F1 0.81(5) 2.11(5) 2.918(4) 173(5) yes
